data_4344824
loop_
_publ_author_name
'Peng, Yan'
'Mereacre, Valeriu'
'Baniodeh, Amer'
'Lan, Yanhua'
'Schlageter, Martin'
'Kostakis, George E.'
'Powell, Annie K.'

_publ_section_title
;
 Effect of Ligand Field Tuning on the SMM Behavior for Three Related
 Alkoxide-Bridged Dysprosium Dimers.
;
_journal_issue 1
_journal_name_full 'Inorganic chemistry'
_journal_page_first 68
_journal_paper_doi 10.1021/acs.inorgchem.5b01793
_journal_volume 55
_journal_year 2015
_chemical_formula_sum 'C30 H36 Dy2 N10 O16'
_chemical_formula_weight 1117.69
_chemical_name_systematic
; 
 ? 
;
_space_group_IT_number 61
_symmetry_cell_setting orthorhombic
_symmetry_space_group_name_Hall '-P 2ac 2ab'
_symmetry_space_group_name_H-M 'P b c a'
_atom_sites_solution_hydrogens geom
_atom_sites_solution_primary direct
_atom_sites_solution_secondary difmap
_audit_creation_method SHELXL-97
_cell_angle_alpha 90.00
_cell_angle_beta 90.00
_cell_angle_gamma 90.00
_cell_formula_units_Z 4
_cell_length_a 16.0416(6)
_cell_length_b 13.7439(6)
_cell_length_c 16.7924(8)
_cell_measurement_temperature 180(2)
_cell_volume 3702.3(3)
_computing_structure_refinement 'SHELXL-97 (Sheldrick, 1997)'
_computing_structure_solution 'SHELXS-97 (Sheldrick, 1990)'
_diffrn_ambient_temperature 180(2)
_diffrn_measured_fraction_theta_full 0.993
_diffrn_measured_fraction_theta_max 0.993
_diffrn_measurement_device_type CCD
_diffrn_measurement_method CCD_Profile_fitting
_diffrn_radiation_monochromator graphite
_diffrn_radiation_source 'fine-focus sealed tube'
_diffrn_radiation_type MoK\a
_diffrn_radiation_wavelength 0.71073
_diffrn_reflns_av_R_equivalents 0.0394
_diffrn_reflns_av_sigmaI/netI 0.0202
_diffrn_reflns_limit_h_max 19
_diffrn_reflns_limit_h_min -19
_diffrn_reflns_limit_k_max 16
_diffrn_reflns_limit_k_min -16
_diffrn_reflns_limit_l_max 20
_diffrn_reflns_limit_l_min -20
_diffrn_reflns_number 20862
_diffrn_reflns_theta_full 25.64
_diffrn_reflns_theta_max 25.64
_diffrn_reflns_theta_min 2.30
_exptl_absorpt_coefficient_mu 4.093
_exptl_absorpt_correction_T_max 0.5262
_exptl_absorpt_correction_T_min 0.3731
_exptl_absorpt_correction_type multi-scan
_exptl_crystal_colour colourless
_exptl_crystal_density_diffrn 2.005
_exptl_crystal_density_method 'not measured'
_exptl_crystal_description block
_exptl_crystal_F_000 2184
_exptl_crystal_size_max 0.30
_exptl_crystal_size_mid 0.20
_exptl_crystal_size_min 0.18
_refine_diff_density_max 0.744
_refine_diff_density_min -1.149
_refine_diff_density_rms 0.100
_refine_ls_extinction_method none
_refine_ls_goodness_of_fit_ref 1.013
_refine_ls_hydrogen_treatment mixed
_refine_ls_matrix_type full
_refine_ls_number_parameters 262
_refine_ls_number_reflns 3488
_refine_ls_number_restraints 0
_refine_ls_restrained_S_all 1.013
_refine_ls_R_factor_all 0.0260
_refine_ls_R_factor_gt 0.0213
_refine_ls_shift/su_max 0.002
_refine_ls_shift/su_mean 0.000
_refine_ls_structure_factor_coef Fsqd
_refine_ls_weighting_details 'calc w=1/[\s^2^(Fo^2^)+(0.0345P)^2^+0.0000P] where P=(Fo^2^+2Fc^2^)/3'
_refine_ls_weighting_scheme calc
_refine_ls_wR_factor_gt 0.0502
_refine_ls_wR_factor_ref 0.0513
_reflns_number_gt 2996
_reflns_number_total 3488
_reflns_threshold_expression >2sigma(I)
_cod_data_source_file ic5b01793_si_004.cif
_cod_data_source_block a
_cod_depositor_comments
;
The following automatic conversions were performed:

'_exptl_absorpt_correction_type' value 'Multi-scan' changed to
'multi-scan' according to
/usr/data/users/saulius/crontab/automatic-downloads/current/ACS/lib/dictionaries/cif_core.dic
dictionary named 'cif_core.dic' version 2.4.2 from 2011-04-26.

Automatic conversion script
Id: cif_fix_values 4268 2015-11-12 08:31:59Z antanas 
;
_cod_original_sg_symbol_H-M pbca
_cod_database_code 4344824

loop_
_symmetry_equiv_pos_as_xyz
'x, y, z'
'-x+1/2, -y, z+1/2'
'x+1/2, -y+1/2, -z'
'-x, y+1/2, -z+1/2'
'-x, -y, -z'
'x-1/2, y, -z-1/2'
'-x-1/2, y-1/2, z'
'x, -y-1/2, z-1/2'

loop_
_atom_site_label
_atom_site_type_symbol
_atom_site_fract_x
_atom_site_fract_y
_atom_site_fract_z
_atom_site_U_iso_or_equiv
_atom_site_adp_type
_atom_site_occupancy
_atom_site_symmetry_multiplicity
_atom_site_calc_flag
_atom_site_refinement_flags
Dy1 Dy -0.022007(7) -0.132299(8) 0.509773(7) 0.02814(6) Uani 1 1 d .
C1 C -0.01158(19) -0.0922(2) 0.30589(17) 0.0403(7) Uani 1 1 d .
H1A H 0.0446 -0.0786 0.3201 0.048 Uiso 1 1 calc R
C2 C -0.0341(2) -0.0846(2) 0.22707(17) 0.0466(8) Uani 1 1 d .
H2A H 0.0060 -0.0678 0.1878 0.056 Uiso 1 1 calc R
C3 C -0.1157(2) -0.1017(2) 0.20600(17) 0.0486(8) Uani 1 1 d .
H3A H -0.1331 -0.0956 0.1522 0.058 Uiso 1 1 calc R
C4 C -0.1720(2) -0.1278(2) 0.26464(17) 0.0427(7) Uani 1 1 d .
H4A H -0.2288 -0.1392 0.2517 0.051 Uiso 1 1 calc R
C5 C -0.14461(19) -0.13732(18) 0.34243(17) 0.0344(6) Uani 1 1 d .
C6 C -0.20144(18) -0.1745(2) 0.40679(14) 0.0344(6) Uani 1 1 d .
H6A H -0.2599 -0.1592 0.3926 0.041 Uiso 1 1 calc R
H6B H -0.1961 -0.2461 0.4104 0.041 Uiso 1 1 calc R
C7 C -0.20937(17) -0.0265(2) 0.48491(15) 0.0336(6) Uani 1 1 d .
H7A H -0.1968 -0.0015 0.4303 0.040 Uiso 1 1 calc R
C8 C -0.22147(17) -0.19103(19) 0.54844(15) 0.0350(6) Uani 1 1 d .
H8A H -0.2070 -0.2603 0.5398 0.042 Uiso 1 1 calc R
H8B H -0.2828 -0.1847 0.5446 0.042 Uiso 1 1 calc R
C9 C -0.19352(18) -0.16054(19) 0.63011(15) 0.0335(6) Uani 1 1 d .
C10 C -0.2501(2) -0.1473(2) 0.69163(17) 0.0389(6) Uani 1 1 d .
H10A H -0.3081 -0.1565 0.6830 0.047 Uiso 1 1 calc R
C11 C -0.2205(2) -0.1205(2) 0.76589(18) 0.0430(7) Uani 1 1 d .
H11A H -0.2578 -0.1098 0.8090 0.052 Uiso 1 1 calc R
C12 C -0.1354(2) -0.1095(2) 0.77597(17) 0.0431(7) Uani 1 1 d .
H12A H -0.1132 -0.0919 0.8264 0.052 Uiso 1 1 calc R
C13 C -0.08325(19) -0.12445(19) 0.71190(17) 0.0374(6) Uani 1 1 d .
H13A H -0.0250 -0.1171 0.7198 0.045 Uiso 1 1 calc R
C14 C -0.15817(17) 0.03586(19) 0.54173(16) 0.0341(6) Uani 1 1 d .
H14A H -0.1708 0.1054 0.5324 0.041 Uiso 1 1 calc R
H14B H -0.1735 0.0201 0.5974 0.041 Uiso 1 1 calc R
C15 C -0.30227(18) -0.0128(2) 0.49632(16) 0.0384(6) Uani 1 1 d .
H15A H -0.3338 -0.0569 0.4607 0.046 Uiso 1 1 calc R
H15B H -0.3182 -0.0269 0.5521 0.046 Uiso 1 1 calc R
O1 O -0.07170(11) 0.01927(13) 0.53046(10) 0.0317(4) Uani 1 1 d .
O2 O -0.04963(12) -0.29609(13) 0.45508(12) 0.0380(4) Uani 1 1 d .
O3 O 0.04106(15) -0.38513(16) 0.39188(16) 0.0568(6) Uani 1 1 d .
O4 O 0.07225(12) -0.23775(13) 0.42866(11) 0.0384(4) Uani 1 1 d .
O5 O 0.03628(14) -0.27297(15) 0.59056(12) 0.0474(5) Uani 1 1 d .
O6 O 0.12384(14) -0.25461(18) 0.68830(13) 0.0561(6) Uani 1 1 d .
O7 O 0.08383(13) -0.13015(15) 0.61676(13) 0.0444(5) Uani 1 1 d .
O8 O -0.31924(15) 0.08445(16) 0.47752(15) 0.0584(6) Uani 1 1 d .
H8C H -0.3704 0.0953 0.4833 0.088 Uiso 1 1 calc R
N1 N -0.06523(16) -0.11799(15) 0.36391(13) 0.0342(5) Uani 1 1 d .
N2 N -0.18165(15) -0.13069(14) 0.48540(12) 0.0293(5) Uani 1 1 d .
N3 N -0.11026(15) -0.14894(15) 0.63870(13) 0.0331(5) Uani 1 1 d .
N4 N 0.08282(15) -0.22066(19) 0.63345(14) 0.0429(6) Uani 1 1 d .
N5 N 0.02233(15) -0.30862(17) 0.42399(14) 0.0387(6) Uani 1 1 d .

loop_
_atom_site_aniso_label
_atom_site_aniso_U_11
_atom_site_aniso_U_22
_atom_site_aniso_U_33
_atom_site_aniso_U_23
_atom_site_aniso_U_13
_atom_site_aniso_U_12
Dy1 0.02638(9) 0.02568(9) 0.03235(9) -0.00043(4) -0.00013(4) -0.00112(5)
C1 0.0447(18) 0.0343(15) 0.0420(15) 0.0001(12) 0.0051(12) -0.0041(13)
C2 0.063(2) 0.0383(16) 0.0383(15) 0.0010(12) 0.0080(14) -0.0039(15)
C3 0.072(2) 0.0393(16) 0.0343(14) 0.0027(12) -0.0040(14) 0.0007(17)
C4 0.051(2) 0.0372(16) 0.0396(15) -0.0026(11) -0.0099(14) 0.0016(14)
C5 0.0380(16) 0.0271(13) 0.0380(14) -0.0028(10) -0.0010(12) 0.0026(12)
C6 0.0356(15) 0.0321(14) 0.0355(13) -0.0034(11) -0.0048(11) -0.0022(12)
C7 0.0333(15) 0.0285(13) 0.0388(13) -0.0004(10) -0.0035(11) -0.0004(11)
C8 0.0332(15) 0.0324(14) 0.0395(14) -0.0004(10) 0.0015(12) -0.0035(12)
C9 0.0346(16) 0.0269(13) 0.0391(13) 0.0038(11) 0.0031(11) -0.0016(11)
C10 0.0351(16) 0.0388(15) 0.0428(15) 0.0032(12) 0.0052(12) -0.0013(12)
C11 0.0482(19) 0.0439(16) 0.0370(14) 0.0026(11) 0.0048(13) 0.0030(14)
C12 0.0502(19) 0.0454(17) 0.0336(14) 0.0024(12) -0.0020(12) 0.0002(14)
C13 0.0342(17) 0.0385(15) 0.0395(14) 0.0032(11) -0.0042(12) -0.0003(12)
C14 0.0308(14) 0.0316(14) 0.0400(14) -0.0001(11) 0.0012(11) 0.0013(11)
C15 0.0332(14) 0.0315(15) 0.0506(16) -0.0015(12) -0.0006(12) 0.0013(12)
O1 0.0258(9) 0.0301(9) 0.0394(9) -0.0028(7) 0.0019(8) -0.0012(8)
O2 0.0306(10) 0.0307(10) 0.0525(11) -0.0021(8) -0.0014(9) -0.0022(8)
O3 0.0536(14) 0.0419(12) 0.0749(16) -0.0246(11) -0.0078(12) 0.0099(11)
O4 0.0323(11) 0.0347(10) 0.0483(10) -0.0046(8) 0.0015(9) -0.0014(9)
O5 0.0571(15) 0.0412(12) 0.0439(11) -0.0003(9) -0.0091(10) 0.0015(10)
O6 0.0477(14) 0.0730(16) 0.0475(12) 0.0146(11) -0.0114(10) 0.0091(12)
O7 0.0380(12) 0.0475(13) 0.0479(12) 0.0058(9) -0.0049(9) -0.0039(10)
O8 0.0426(13) 0.0399(13) 0.0927(17) 0.0039(12) -0.0083(12) 0.0055(10)
N1 0.0371(14) 0.0294(11) 0.0360(11) -0.0001(8) 0.0005(10) 0.0004(10)
N2 0.0296(12) 0.0252(11) 0.0331(11) -0.0022(8) -0.0016(9) -0.0010(9)
N3 0.0330(13) 0.0293(11) 0.0369(12) 0.0022(9) 0.0013(10) -0.0007(10)
N4 0.0348(14) 0.0536(16) 0.0401(13) 0.0028(11) 0.0004(10) 0.0056(12)
N5 0.0364(14) 0.0351(13) 0.0445(13) -0.0058(10) -0.0051(11) 0.0060(11)

loop_
_atom_type_symbol
_atom_type_description
_atom_type_scat_dispersion_real
_atom_type_scat_dispersion_imag
_atom_type_scat_source
C C 0.0033 0.0016 'International Tables Vol C Tables 4.2.6.8 and 6.1.1.4'
H H 0.0000 0.0000 'International Tables Vol C Tables 4.2.6.8 and 6.1.1.4'
N N 0.0061 0.0033 'International Tables Vol C Tables 4.2.6.8 and 6.1.1.4'
O O 0.0106 0.0060 'International Tables Vol C Tables 4.2.6.8 and 6.1.1.4'
Dy Dy -0.1892 4.4098 'International Tables Vol C Tables 4.2.6.8 and 6.1.1.4'

loop_
_geom_angle_atom_site_label_1
_geom_angle_atom_site_label_2
_geom_angle_atom_site_label_3
_geom_angle
_geom_angle_site_symmetry_1
_geom_angle_site_symmetry_3
O1 Dy1 O1 69.35(7) . 5_556
O1 Dy1 O2 146.56(6) . .
O1 Dy1 O2 129.27(6) 5_556 .
O1 Dy1 O7 96.87(7) . .
O1 Dy1 O7 75.68(7) 5_556 .
O2 Dy1 O7 113.84(6) . .
O1 Dy1 O4 146.40(6) . .
O1 Dy1 O4 80.42(6) 5_556 .
O2 Dy1 O4 51.50(6) . .
O7 Dy1 O4 89.28(7) . .
O1 Dy1 O5 138.60(6) . .
O1 Dy1 O5 115.92(7) 5_556 .
O2 Dy1 O5 64.61(6) . .
O7 Dy1 O5 50.82(7) . .
O4 Dy1 O5 68.09(7) . .
O1 Dy1 N1 88.89(7) . .
O1 Dy1 N1 80.87(7) 5_556 .
O2 Dy1 N1 70.42(7) . .
O7 Dy1 N1 151.98(8) . .
O4 Dy1 N1 71.70(7) . .
O5 Dy1 N1 132.14(7) . .
O1 Dy1 N2 70.59(6) . .
O1 Dy1 N2 127.05(6) 5_556 .
O2 Dy1 N2 76.82(6) . .
O7 Dy1 N2 142.44(7) . .
O4 Dy1 N2 121.10(6) . .
O5 Dy1 N2 117.01(7) . .
N1 Dy1 N2 65.15(7) . .
O1 Dy1 N3 76.14(6) . .
O1 Dy1 N3 132.14(6) 5_556 .
O2 Dy1 N3 97.58(7) . .
O7 Dy1 N3 76.68(7) . .
O4 Dy1 N3 137.17(7) . .
O5 Dy1 N3 71.84(7) . .
N1 Dy1 N3 131.19(7) . .
N2 Dy1 N3 66.04(7) . .
O1 Dy1 N5 158.72(7) . .
O1 Dy1 N5 105.16(7) 5_556 .
O2 Dy1 N5 25.91(6) . .
O7 Dy1 N5 101.66(7) . .
O4 Dy1 N5 25.62(6) . .
O5 Dy1 N5 62.63(7) . .
N1 Dy1 N5 69.84(7) . .
N2 Dy1 N5 99.82(6) . .
N3 Dy1 N5 118.23(7) . .
O1 Dy1 N4 118.37(7) . .
O1 Dy1 N4 96.58(7) 5_556 .
O2 Dy1 N4 89.36(7) . .
O7 Dy1 N4 25.48(7) . .
O4 Dy1 N4 78.41(6) . .
O5 Dy1 N4 25.36(7) . .
N1 Dy1 N4 150.02(7) . .
N2 Dy1 N4 132.91(7) . .
N3 Dy1 N4 71.70(7) . .
N5 Dy1 N4 82.27(7) . .
O1 Dy1 Dy1 34.74(4) . 5_556
O1 Dy1 Dy1 34.61(4) 5_556 5_556
O2 Dy1 Dy1 153.12(5) . 5_556
O7 Dy1 Dy1 85.53(5) . 5_556
O4 Dy1 Dy1 113.84(4) . 5_556
O5 Dy1 Dy1 136.18(5) . 5_556
N1 Dy1 Dy1 83.78(5) . 5_556
N2 Dy1 Dy1 99.51(4) . 5_556
N3 Dy1 Dy1 105.26(5) . 5_556
N5 Dy1 Dy1 136.46(5) . 5_556
N4 Dy1 Dy1 110.99(5) . 5_556
N1 C1 C2 123.2(3) . .
N1 C1 H1A 118.4 . .
C2 C1 H1A 118.4 . .
C3 C2 C1 119.0(3) . .
C3 C2 H2A 120.5 . .
C1 C2 H2A 120.5 . .
C4 C3 C2 118.8(3) . .
C4 C3 H3A 120.6 . .
C2 C3 H3A 120.6 . .
C3 C4 C5 119.3(3) . .
C3 C4 H4A 120.3 . .
C5 C4 H4A 120.3 . .
N1 C5 C4 122.2(3) . .
N1 C5 C6 116.5(2) . .
C4 C5 C6 121.2(3) . .
N2 C6 C5 111.8(2) . .
N2 C6 H6A 109.3 . .
C5 C6 H6A 109.3 . .
N2 C6 H6B 109.3 . .
C5 C6 H6B 109.3 . .
H6A C6 H6B 107.9 . .
N2 C7 C15 114.2(2) . .
N2 C7 C14 112.0(2) . .
C15 C7 C14 112.4(2) . .
N2 C7 H7A 105.8 . .
C15 C7 H7A 105.8 . .
C14 C7 H7A 105.8 . .
N2 C8 C9 111.4(2) . .
N2 C8 H8A 109.3 . .
C9 C8 H8A 109.3 . .
N2 C8 H8B 109.3 . .
C9 C8 H8B 109.3 . .
H8A C8 H8B 108.0 . .
N3 C9 C10 123.4(3) . .
N3 C9 C8 115.1(2) . .
C10 C9 C8 121.4(3) . .
C9 C10 C11 118.8(3) . .
C9 C10 H10A 120.6 . .
C11 C10 H10A 120.6 . .
C12 C11 C10 118.5(3) . .
C12 C11 H11A 120.7 . .
C10 C11 H11A 120.7 . .
C13 C12 C11 119.1(3) . .
C13 C12 H12A 120.4 . .
C11 C12 H12A 120.4 . .
N3 C13 C12 123.7(3) . .
N3 C13 H13A 118.2 . .
C12 C13 H13A 118.2 . .
O1 C14 C7 110.7(2) . .
O1 C14 H14A 109.5 . .
C7 C14 H14A 109.5 . .
O1 C14 H14B 109.5 . .
C7 C14 H14B 109.5 . .
H14A C14 H14B 108.1 . .
O8 C15 C7 106.3(2) . .
O8 C15 H15A 110.5 . .
C7 C15 H15A 110.5 . .
O8 C15 H15B 110.5 . .
C7 C15 H15B 110.5 . .
H15A C15 H15B 108.7 . .
C14 O1 Dy1 120.94(15) . .
C14 O1 Dy1 125.36(15) . 5_556
Dy1 O1 Dy1 110.65(7) . 5_556
N5 O2 Dy1 96.46(15) . .
N5 O4 Dy1 95.59(15) . .
N4 O5 Dy1 95.10(15) . .
N4 O7 Dy1 98.01(16) . .
C15 O8 H8C 109.5 . .
C5 N1 C1 117.5(2) . .
C5 N1 Dy1 119.83(18) . .
C1 N1 Dy1 122.71(19) . .
C8 N2 C6 108.3(2) . .
C8 N2 C7 114.1(2) . .
C6 N2 C7 108.6(2) . .
C8 N2 Dy1 107.86(15) . .
C6 N2 Dy1 110.36(16) . .
C7 N2 Dy1 107.57(15) . .
C9 N3 C13 116.4(2) . .
C9 N3 Dy1 117.37(17) . .
C13 N3 Dy1 124.32(19) . .
O6 N4 O5 122.0(3) . .
O6 N4 O7 122.0(3) . .
O5 N4 O7 116.0(2) . .
O6 N4 Dy1 176.2(2) . .
O5 N4 Dy1 59.54(13) . .
O7 N4 Dy1 56.51(13) . .
O3 N5 O4 122.4(2) . .
O3 N5 O2 121.3(2) . .
O4 N5 O2 116.3(2) . .
O3 N5 Dy1 176.5(2) . .
O4 N5 Dy1 58.78(12) . .
O2 N5 Dy1 57.63(12) . .

loop_
_geom_bond_atom_site_label_1
_geom_bond_atom_site_label_2
_geom_bond_distance
_geom_bond_site_symmetry_2
Dy1 O1 2.2574(17) .
Dy1 O1 2.2648(17) 5_556
Dy1 O2 2.4713(18) .
Dy1 O7 2.472(2) .
Dy1 O4 2.4984(19) .
Dy1 O5 2.540(2) .
Dy1 N1 2.553(2) .
Dy1 N2 2.594(2) .
Dy1 N3 2.597(2) .
Dy1 N5 2.908(2) .
Dy1 N4 2.935(2) .
Dy1 Dy1 3.7190(3) 5_556
C1 N1 1.347(4) .
C1 C2 1.376(4) .
C1 H1A 0.9500 .
C2 C3 1.377(5) .
C2 H2A 0.9500 .
C3 C4 1.383(5) .
C3 H3A 0.9500 .
C4 C5 1.384(4) .
C4 H4A 0.9500 .
C5 N1 1.350(4) .
C5 C6 1.503(4) .
C6 N2 1.485(3) .
C6 H6A 0.9900 .
C6 H6B 0.9900 .
C7 N2 1.500(3) .
C7 C15 1.514(4) .
C7 C14 1.523(4) .
C7 H7A 1.0000 .
C8 N2 1.489(3) .
C8 C9 1.502(4) .
C8 H8A 0.9900 .
C8 H8B 0.9900 .
C9 N3 1.353(4) .
C9 C10 1.387(4) .
C10 C11 1.384(4) .
C10 H10A 0.9500 .
C11 C12 1.384(5) .
C11 H11A 0.9500 .
C12 C13 1.379(4) .
C12 H12A 0.9500 .
C13 N3 1.346(4) .
C13 H13A 0.9500 .
C14 O1 1.418(3) .
C14 H14A 0.9900 .
C14 H14B 0.9900 .
C15 O8 1.400(4) .
C15 H15A 0.9900 .
C15 H15B 0.9900 .
O1 Dy1 2.2648(17) 5_556
O2 N5 1.279(3) .
O3 N5 1.219(3) .
O4 N5 1.263(3) .
O5 N4 1.262(3) .
O6 N4 1.224(3) .
O7 N4 1.275(3) .
O8 H8C 0.8400 .
